data_2006775
loop_
_publ_author_name
'Weil, Kenneth S.'
'Kumta, Prashant N.'

_publ_section_title
;
 Fe~3~W~3~N: a Rietveld Refinement Using X-ray Powder Diffraction
;
_journal_issue 12
_journal_name_full 'Acta Crystallographica Section C'
_journal_page_first 1745
_journal_page_last 1748
_journal_paper_doi 10.1107/S0108270197008305
_journal_volume 53
_journal_year 1997
_chemical_formula_moiety 'Fe3 W3 N'
_chemical_formula_sum 'Fe3 N W3'
_chemical_formula_weight 733.11
_chemical_name_systematic '    iron tungsten nitride'
_space_group_IT_number 227
_symmetry_cell_setting cubic
_symmetry_space_group_name_Hall '-F 4vw 2vw 3'
_symmetry_space_group_name_H-M 'F d -3 m :2'
_cell_angle_alpha 90
_cell_angle_beta 90
_cell_angle_gamma 90
_cell_formula_units_Z 16
_cell_length_a 11.1104(2)
_cell_length_b 11.1104(2)
_cell_length_c 11.1104(2)
_cell_measurement_reflns_used 48
_cell_measurement_temperature 293
_cell_measurement_theta_max 120
_cell_measurement_theta_min 10
_cell_volume 1371.48(4)
_computing_cell_refinement 'RIETAN 94 (Izumi, 1993; Kim & Izumi, 1994)'
_computing_data_collection 'KaleidaGraph (Abelbeck Software, 1994)'
_computing_data_reduction 'KaleidaGraph (Abelbeck Software, 1994)'
_computing_molecular_graphics 'Ca.R.Ine (Boudias & Monceau, 1989)'
_computing_structure_refinement 'RIETAN 94 (Izumi, 1993; Kim & Izumi, 1994)'
_computing_structure_solution 'RIETAN 94 (Izumi, 1993; Kim & Izumi, 1994)'
_diffrn_ambient_temperature 293
_diffrn_measurement_device
;Rigaku \q-\q diffractometer equipped with a Cu tube source, a
diffracted-beam equatorially mounted (0002)-oriented graphite
monochromator and an NaI scintillation detector
;
_diffrn_measurement_method \q/2\q
_diffrn_radiation_monochromator 'equatorial mounted graphite (0002)'
_diffrn_radiation_source 'copper x-ray tube'
_diffrn_reflns_number 48
_exptl_absorpt_coefficient_mu 281.15
_exptl_crystal_density_diffrn 14.201
_exptl_crystal_density_meas 14.033
_exptl_crystal_density_method 'helium pycnometry'
_refine_diff_density_max 0.770
_refine_diff_density_min -1.008
_refine_ls_goodness_of_fit_all 1.3907
_refine_ls_number_constraints 4
_refine_ls_number_parameters 23
_refine_ls_number_reflns 48
_refine_ls_restrained_S_all 1.3907
_refine_ls_shift/esd_max 0.001
_reflns_number_observed 48
_reflns_number_total 48
_cod_data_source_file br1183.cif
_cod_data_source_block I
_cod_original_cell_volume 1371.48(6)
_cod_original_sg_symbol_Hall 'F 4d 2 3 -1d'
_cod_original_sg_symbol_H-M 'F d -3 m '
_cod_original_formula_sum 'Fe3 W3 N'
_cod_database_code 2006775

loop_
_symmetry_equiv_pos_as_xyz
+x,+y,+z
+z,+x,+y
+y,+z,+x
+x+1/4,+y+1/4,-z
-z,+x+1/4,+y+1/4
+y+1/4,-z,+x+1/4
-z+1/4,+x+1/2,-y+3/4
-y+3/4,-z+1/4,+x+1/2
+y+1/2,-z+1/4,-x+3/4
-x+3/4,+y+1/2,-z+1/4
-z+1/4,-x+3/4,+y+1/2
+x+1/2,-y+3/4,-z+1/4
+y,+x,+z
+z,+y,+x
+x,+z,+y
+y+1/4,+x+1/4,-z
-z,+y+1/4,+x+1/4
+x+1/4,-z,+y+1/4
-z+1/4,+y+1/2,-x+3/4
-x+3/4,-z+1/4,+y+1/2
+x+1/2,-z+1/4,-y+3/4
-y+3/4,+x+1/2,-z+1/4
-z+1/4,-y+3/4,+x+1/2
+y+1/2,-x+3/4,-z+1/4
-x,-y,-z
-z,-x,-y
-y,-z,-x
-x+3/4,-y+3/4,+z
+z,-x+3/4,-y+3/4
-y+3/4,+z,-x+3/4
+z+3/4,-x+1/2,+y+1/4
+y+1/4,+z+3/4,-x+1/2
-y+1/2,+z+3/4,+x+1/4
+x+1/4,-y+1/2,+z+3/4
+z+3/4,+x+1/4,-y+1/2
-x+1/2,+y+1/4,+z+3/4
-y,-x,-z
-z,-y,-x
-x,-z,-y
-y+3/4,-x+3/4,+z
+z,-y+3/4,-x+3/4
-x+3/4,+z,-y+3/4
+z+3/4,-y+1/2,+x+1/4
+x+1/4,+z+3/4,-y+1/2
-x+1/2,+z+3/4,+y+1/4
+y+1/4,-x+1/2,+z+3/4
+z+3/4,+y+1/4,-x+1/2
-y+1/2,+x+1/4,+z+3/4
+x,+y+1/2,+z+1/2
+z,+x+1/2,+y+1/2
+y,+z+1/2,+x+1/2
+x+1/4,+y+3/4,-z+1/2
-z,+x+3/4,+y+3/4
+y+1/4,-z+1/2,+x+3/4
-z+1/4,+x,-y+1/4
-y+3/4,-z+3/4,+x
+y+1/2,-z+3/4,-x+1/4
-x+3/4,+y,-z+3/4
-z+1/4,-x+1/4,+y
+x+1/2,-y+1/4,-z+3/4
+y,+x+1/2,+z+1/2
+z,+y+1/2,+x+1/2
+x,+z+1/2,+y+1/2
+y+1/4,+x+3/4,-z+1/2
-z,+y+3/4,+x+3/4
+x+1/4,-z+1/2,+y+3/4
-z+1/4,+y,-x+1/4
-x+3/4,-z+3/4,+y
+x+1/2,-z+3/4,-y+1/4
-y+3/4,+x,-z+3/4
-z+1/4,-y+1/4,+x
+y+1/2,-x+1/4,-z+3/4
-x,-y+1/2,-z+1/2
-z,-x+1/2,-y+1/2
-y,-z+1/2,-x+1/2
-x+3/4,-y+1/4,+z+1/2
+z,-x+1/4,-y+1/4
-y+3/4,+z+1/2,-x+1/4
+z+3/4,-x,+y+3/4
+y+1/4,+z+1/4,-x
-y+1/2,+z+1/4,+x+3/4
+x+1/4,-y,+z+1/4
+z+3/4,+x+3/4,-y
-x+1/2,+y+3/4,+z+1/4
-y,-x+1/2,-z+1/2
-z,-y+1/2,-x+1/2
-x,-z+1/2,-y+1/2
-y+3/4,-x+1/4,+z+1/2
+z,-y+1/4,-x+1/4
-x+3/4,+z+1/2,-y+1/4
+z+3/4,-y,+x+3/4
+x+1/4,+z+1/4,-y
-x+1/2,+z+1/4,+y+3/4
+y+1/4,-x,+z+1/4
+z+3/4,+y+3/4,-x
-y+1/2,+x+3/4,+z+1/4
+x+1/2,+y,+z+1/2
+z+1/2,+x,+y+1/2
+y+1/2,+z,+x+1/2
+x+3/4,+y+1/4,-z+1/2
-z+1/2,+x+1/4,+y+3/4
+y+3/4,-z,+x+3/4
-z+3/4,+x+1/2,-y+1/4
-y+1/4,-z+1/4,+x
+y,-z+1/4,-x+1/4
-x+1/4,+y+1/2,-z+3/4
-z+3/4,-x+3/4,+y
+x,-y+3/4,-z+3/4
+y+1/2,+x,+z+1/2
+z+1/2,+y,+x+1/2
+x+1/2,+z,+y+1/2
+y+3/4,+x+1/4,-z+1/2
-z+1/2,+y+1/4,+x+3/4
+x+3/4,-z,+y+3/4
-z+3/4,+y+1/2,-x+1/4
-x+1/4,-z+1/4,+y
+x,-z+1/4,-y+1/4
-y+1/4,+x+1/2,-z+3/4
-z+3/4,-y+3/4,+x
+y,-x+3/4,-z+3/4
-x+1/2,-y,-z+1/2
-z+1/2,-x,-y+1/2
-y+1/2,-z,-x+1/2
-x+1/4,-y+3/4,+z+1/2
+z+1/2,-x+3/4,-y+1/4
-y+1/4,+z,-x+1/4
+z+1/4,-x+1/2,+y+3/4
+y+3/4,+z+3/4,-x
-y,+z+3/4,+x+3/4
+x+3/4,-y+1/2,+z+1/4
+z+1/4,+x+1/4,-y
-x,+y+1/4,+z+1/4
-y+1/2,-x,-z+1/2
-z+1/2,-y,-x+1/2
-x+1/2,-z,-y+1/2
-y+1/4,-x+3/4,+z+1/2
+z+1/2,-y+3/4,-x+1/4
-x+1/4,+z,-y+1/4
+z+1/4,-y+1/2,+x+3/4
+x+3/4,+z+3/4,-y
-x,+z+3/4,+y+3/4
+y+3/4,-x+1/2,+z+1/4
+z+1/4,+y+1/4,-x
-y,+x+1/4,+z+1/4
+x+1/2,+y+1/2,+z
+z+1/2,+x+1/2,+y
+y+1/2,+z+1/2,+x
+x+3/4,+y+3/4,-z
-z+1/2,+x+3/4,+y+1/4
+y+3/4,-z+1/2,+x+1/4
-z+3/4,+x,-y+3/4
-y+1/4,-z+3/4,+x+1/2
+y,-z+3/4,-x+3/4
-x+1/4,+y,-z+1/4
-z+3/4,-x+1/4,+y+1/2
+x,-y+1/4,-z+1/4
+y+1/2,+x+1/2,+z
+z+1/2,+y+1/2,+x
+x+1/2,+z+1/2,+y
+y+3/4,+x+3/4,-z
-z+1/2,+y+3/4,+x+1/4
+x+3/4,-z+1/2,+y+1/4
-z+3/4,+y,-x+3/4
-x+1/4,-z+3/4,+y+1/2
+x,-z+3/4,-y+3/4
-y+1/4,+x,-z+1/4
-z+3/4,-y+1/4,+x+1/2
+y,-x+1/4,-z+1/4
-x+1/2,-y+1/2,-z
-z+1/2,-x+1/2,-y
-y+1/2,-z+1/2,-x
-x+1/4,-y+1/4,+z
+z+1/2,-x+1/4,-y+3/4
-y+1/4,+z+1/2,-x+3/4
+z+1/4,-x,+y+1/4
+y+3/4,+z+1/4,-x+1/2
-y,+z+1/4,+x+1/4
+x+3/4,-y,+z+3/4
+z+1/4,+x+3/4,-y+1/2
-x,+y+3/4,+z+3/4
-y+1/2,-x+1/2,-z
-z+1/2,-y+1/2,-x
-x+1/2,-z+1/2,-y
-y+1/4,-x+1/4,+z
+z+1/2,-y+1/4,-x+3/4
-x+1/4,+z+1/2,-y+3/4
+z+1/4,-y,+x+1/4
+x+3/4,+z+1/4,-y+1/2
-x,+z+1/4,+y+1/4
+y+3/4,-x,+z+3/4
+z+1/4,+y+3/4,-x+1/2
-y,+x+3/4,+z+3/4

loop_
_atom_site_label
_atom_site_fract_x
_atom_site_fract_y
_atom_site_fract_z
_atom_site_U_iso_or_equiv
_atom_site_thermal_displace_type
_atom_site_occupancy
W .1966(9) 0 0 .51(2) Biso 1.0
Fe1 .4185(5) .4185(5) .4185(5) 1.58(6) Biso 1.0
Fe2 .625 .625 .625 .06(2) Biso 1.0
N .125 .125 .125 .01(9) Biso 1.0

loop_
_atom_type_symbol
_atom_type_description
_atom_type_scat_source
Fe iron 'International Tables C (1992), pgs. 477-486'
W tungsten 'International Tables Vol. C (1992), pgs. 477-486'
N nitrogen 'International Tables Vol. C (1992), pgs. 477-486'

loop_
_diffrn_radiation_type
_diffrn_radiation_wavelength
Cu K\a~1~
1.540562 Cu
K\a~2~ 1.544390

loop_
_geom_angle_atom_site_label_1
_geom_angle_atom_site_label_2
_geom_angle_atom_site_label_3
_geom_angle
_geom_angle_publ_flag
W N W 86.3(4) yes
W N W 93.6(6) yes
W N W 180.0000 yes
N W N 135.7(9) yes
W Fe2 W 62.6(7) yes
W Fe1 W 70.8(3) yes
W Fe1 W 61.8(2) yes
Fe2 Fe1 Fe2 69.6(7) yes
Fe1 Fe2 Fe1 64.5(5) yes
Fe1 Fe1 Fe1 60.0000 yes

loop_
_geom_bond_atom_site_label_1
_geom_bond_atom_site_label_2
_geom_bond_distance
_geom_bond_publ_flag
Fe1 Fe1 2.559(7) yes
Fe1 W 2.777(4) yes
Fe1 W 2.666(7) yes
Fe1 N 3.332(5) yes
Fe2 Fe2 3.9280(10) yes
Fe2 Fe1 2.393(7) yes
Fe2 W 2.789(7) yes
N Fe2 3.928(2) yes
N N 3.928(2) yes
N W 2.119(5) yes
W W 2.901(2) yes
W W 3.090(5) yes
